data_2204532
loop_
_publ_author_name
'Zhang, Sheng-Ling'
'Huang, Zhi-Shu'
'Gu, Lian-Quan'
'Ng, Seik Weng'

_publ_section_title
;5'-Aminohydroxymethylene-1',2'-dichloro-spiro[7<i>H</i>-pyrano[3,2-<i>c</i>;5,6-<i>c</i>']dichromene-7,4'-cyclohex-2'-ene]-3',6,6',8-tetraone
 dimethylformamide disolvate, a spiro compound from the reaction of
 4-hydroxycoumarin with 2,3-dichloro-5,6-dicyanobenzoquinone
;
_journal_issue 11
_journal_name_full 'Acta Crystallographica Section E'
_journal_page_first o1911
_journal_page_last o1913
_journal_paper_doi 10.1107/S160053680402416X
_journal_volume 60
_journal_year 2004
_chemical_formula_iupac 'C25 H11 Cl2 N O8, 2C3 H7 N O'
_chemical_formula_moiety 'C25 H11 Cl2 N O8, 2C3 H7 N O'
_chemical_formula_sum 'C31 H25 Cl2 N3 O10'
_chemical_formula_weight 670.44
_chemical_name_systematic
;
5'-Aminohydroxymethylene-1',2'-dichloro-spiro[7H-
pyrano[3,2-c;5,6-c']dichromene-7,4'-cyclohex-2'-ene]-3',6,6',8-tetraone
dimethylformamide disolvate
;
_space_group_IT_number 2
_symmetry_cell_setting triclinic
_symmetry_space_group_name_Hall '-P 1'
_symmetry_space_group_name_H-M 'P -1'
_atom_sites_solution_hydrogens geom
_atom_sites_solution_primary direct
_atom_sites_solution_secondary difmap
_audit_creation_method SHELXL-97
_cell_angle_alpha 112.263(2)
_cell_angle_beta 95.223(2)
_cell_angle_gamma 91.974(2)
_cell_formula_units_Z 2
_cell_length_a 11.5490(10)
_cell_length_b 11.7200(10)
_cell_length_c 12.4580(10)
_cell_measurement_reflns_used 905
_cell_measurement_temperature 295(2)
_cell_measurement_theta_max 25.7
_cell_measurement_theta_min 2.4
_cell_volume 1549.7(2)
_computing_cell_refinement 'SAINT (Bruker, 2001)'
_computing_data_collection 'SMART (Bruker, 2001)'
_computing_data_reduction SAINT
_computing_molecular_graphics 'ORTEPII (Johnson, 1976)'
_computing_publication_material SHELXL97
_computing_structure_refinement 'SHELXL97 (Sheldrick, 1997)'
_computing_structure_solution 'SHELXS97 (Sheldrick, 1997)'
_diffrn_ambient_temperature 295(2)
_diffrn_measured_fraction_theta_full 0.98
_diffrn_measured_fraction_theta_max 0.98
_diffrn_measurement_device_type 'Bruker SMART area-detector diffractometer'
_diffrn_measurement_method '\f and \w scan'
_diffrn_radiation_monochromator graphite
_diffrn_radiation_source 'fine-focus sealed tube'
_diffrn_radiation_type MoK\a
_diffrn_radiation_wavelength 0.71073
_diffrn_reflns_av_R_equivalents 0.0274
_diffrn_reflns_av_sigmaI/netI 0.0498
_diffrn_reflns_limit_h_max 14
_diffrn_reflns_limit_h_min -14
_diffrn_reflns_limit_k_max 14
_diffrn_reflns_limit_k_min -14
_diffrn_reflns_limit_l_max 15
_diffrn_reflns_limit_l_min -15
_diffrn_reflns_number 13301
_diffrn_reflns_theta_full 27.1
_diffrn_reflns_theta_max 27.1
_diffrn_reflns_theta_min 1.8
_diffrn_standards_decay_% 0
_diffrn_standards_interval_count 0
_diffrn_standards_interval_time 0
_diffrn_standards_number 0
_exptl_absorpt_coefficient_mu 0.273
_exptl_absorpt_correction_type none
_exptl_crystal_colour Orange
_exptl_crystal_density_diffrn 1.437
_exptl_crystal_density_method 'not measured'
_exptl_crystal_description Block
_exptl_crystal_F_000 692
_exptl_crystal_size_max 0.31
_exptl_crystal_size_mid 0.22
_exptl_crystal_size_min 0.16
_refine_diff_density_max 0.32
_refine_diff_density_min -0.25
_refine_ls_extinction_method none
_refine_ls_goodness_of_fit_ref 1.00
_refine_ls_hydrogen_treatment mixed
_refine_ls_matrix_type full
_refine_ls_number_parameters 479
_refine_ls_number_reflns 6683
_refine_ls_number_restraints 99
_refine_ls_restrained_S_all 1.02
_refine_ls_R_factor_all 0.098
_refine_ls_R_factor_gt 0.047
_refine_ls_shift/su_max 0.001
_refine_ls_shift/su_mean <0.001
_refine_ls_structure_factor_coef Fsqd
_refine_ls_weighting_details 'calc w=1/[\s^2^(Fo^2^)+(0.0658P)^2^+0.1399P] where P=(Fo^2^+2Fc^2^)/3'
_refine_ls_weighting_scheme calc
_refine_ls_wR_factor_gt 0.114
_refine_ls_wR_factor_ref 0.137
_reflns_number_gt 3733
_reflns_number_total 6683
_reflns_threshold_expression I>2\s(I)
_cod_data_source_file lh6281.cif
_cod_data_source_block I
_cod_depositor_comments
;
The following automatic conversions were performed:
'_symmetry_cell_setting' value 'Triclinic' changed to 'triclinic'
according to '/home/saulius/struct/CIF-dictionaries/cif_core.dic'
dictionary named 'cif_core.dic' version 2.4.1 from
2010-06-29.

'_exptl_absorpt_correction_type' value 'None' changed to
'none' according to '/home/saulius/struct/CIF-dictionaries/cif_core.dic'
dictionary named 'cif_core.dic' version 2.4.1 from 2010-06-29.

Automatic conversion script
Id: cif_fix_enum 1527 2010-12-29 10:47:43Z saulius 

The following automatic conversions were performed:

'_symmetry_cell_setting' value 'Triclinic' changed to 'triclinic'
according to /home/saulius/struct/CIF-dictionaries/cif_core.dic
dictionary named 'cif_core.dic' version 2.4.1 from
2010-06-29.

'_exptl_absorpt_correction_type' value 'None' changed to
'none' according to
/home/saulius/struct/CIF-dictionaries/cif_core.dic dictionary named
'cif_core.dic' version 2.4.1 from 2010-06-29.

Automatic conversion script
Id: cif_fix_values 1715 2011-07-08 13:25:40Z adriana 
;
_cod_original_cell_volume 1549.6(3)
_cod_database_code 2204532
_cod_database_fobs_code 2204532

loop_
_symmetry_equiv_pos_as_xyz
'x, y, z'
'-x, -y, -z'

loop_
_atom_site_label
_atom_site_fract_x
_atom_site_fract_y
_atom_site_fract_z
_atom_site_U_iso_or_equiv
_atom_site_adp_type
_atom_site_calc_flag
_atom_site_refinement_flags
_atom_site_occupancy
_atom_site_disorder_assembly
_atom_site_disorder_group
_atom_site_type_symbol
Cl1 0.11031(7) 0.54702(7) 0.84710(6) 0.0756(3) Uani d . 1 . . Cl
Cl2 0.29896(8) 0.40792(8) 0.93813(6) 0.0833(3) Uani d . 1 . . Cl
O1 0.07260(10) 0.46800(10) 0.60230(10) 0.0474(4) Uani d . 1 . . O
O2 0.3972(2) 0.2238(2) 0.74890(10) 0.0548(5) Uani d . 1 . . O
O3 0.2321(2) 0.1979(2) 0.3500(2) 0.0514(4) Uani d D 1 . . O
O4 0.1188(2) 0.1268(2) 0.6520(2) 0.0583(5) Uani d . 1 . . O
O5 0.12460(10) -0.0591(2) 0.5161(2) 0.0495(4) Uani d . 1 . . O
O6 0.41500(10) 0.05090(10) 0.40140(10) 0.0390(4) Uani d . 1 . . O
O7 0.57240(10) 0.40430(10) 0.54110(10) 0.0470(4) Uani d . 1 . . O
O8 0.4459(2) 0.4663(2) 0.6690(2) 0.0570(5) Uani d . 1 . . O
O9 0.3001(2) 0.2024(3) 0.1623(2) 0.1012(8) Uani d . 1 . . O
O10 0.0011(8) 0.1918(6) 0.1526(5) 0.083(2) Uani d PDU 0.721(7) A 1 O
O10' 0.025(2) 0.188(2) 0.134(2) 0.175(15) Uani d PDU 0.279(7) A 2 O
N1 0.1028(2) 0.3439(2) 0.3817(2) 0.0541(6) Uani d D 1 . . N
N2 0.4559(2) 0.2249(2) 0.0769(2) 0.0641(6) Uani d . 1 . . N
N3 -0.0456(5) 0.1369(7) -0.0444(5) 0.068(2) Uani d PDU 0.721(7) A 1 N
N3' -0.0220(10) 0.1560(10) -0.0390(10) 0.068(6) Uani d PDU 0.279(7) A 2 N
C1 0.1782(2) 0.2866(2) 0.4243(2) 0.0386(5) Uani d . 1 . . C
C2 0.2069(2) 0.3144(2) 0.5448(2) 0.0335(5) Uani d . 1 . . C
C3 0.1491(2) 0.4061(2) 0.6264(2) 0.0376(5) Uani d . 1 . . C
C4 0.1825(2) 0.4334(2) 0.7534(2) 0.0441(6) Uani d . 1 . . C
C5 0.2623(2) 0.3755(2) 0.7925(2) 0.0469(6) Uani d . 1 . . C
C6 0.3258(2) 0.2775(2) 0.7131(2) 0.0403(5) Uani d . 1 . . C
C7 0.3001(2) 0.2420(2) 0.5800(2) 0.0334(5) Uani d . 1 . . C
C8 0.2646(2) 0.1037(2) 0.5271(2) 0.0350(5) Uani d . 1 . . C
C9 0.1661(2) 0.0626(2) 0.5710(2) 0.0429(6) Uani d . 1 . . C
C10 0.1778(2) -0.1416(2) 0.4276(2) 0.0452(6) Uani d . 1 . . C
C11 0.1295(2) -0.2628(2) 0.3803(3) 0.0616(8) Uani d . 1 . . C
C12 0.1814(3) -0.3476(2) 0.2933(3) 0.0690(9) Uani d . 1 . . C
C13 0.2799(3) -0.3157(2) 0.2532(3) 0.0655(8) Uani d . 1 . . C
C14 0.3275(2) -0.1954(2) 0.2997(2) 0.0495(6) Uani d . 1 . . C
C15 0.2762(2) -0.1068(2) 0.3885(2) 0.0398(5) Uani d . 1 . . C
C16 0.3179(2) 0.0213(2) 0.4439(2) 0.0353(5) Uani d . 1 . . C
C17 0.4625(2) 0.1703(2) 0.4524(2) 0.0342(5) Uani d . 1 . . C
C18 0.5674(2) 0.1922(2) 0.4074(2) 0.0358(5) Uani d . 1 . . C
C19 0.6205(2) 0.1010(2) 0.3219(2) 0.0440(6) Uani d . 1 . . C
C20 0.7211(2) 0.1328(2) 0.2846(2) 0.0527(7) Uani d . 1 . . C
C21 0.7685(2) 0.2534(3) 0.3307(2) 0.0580(7) Uani d . 1 . . C
C22 0.7176(2) 0.3435(2) 0.4149(2) 0.0525(7) Uani d . 1 . . C
C23 0.6179(2) 0.3119(2) 0.4534(2) 0.0404(5) Uani d . 1 . . C
C24 0.4749(2) 0.3821(2) 0.5875(2) 0.0408(5) Uani d . 1 . . C
C25 0.4157(2) 0.2600(2) 0.5366(2) 0.0334(5) Uani d . 1 . . C
C26 0.3957(3) 0.2558(3) 0.1656(3) 0.0760(9) Uani d . 1 . . C
C27 0.4145(3) 0.1235(3) -0.0297(3) 0.0940(10) Uani d . 1 . . C
C28 0.5631(3) 0.2923(4) 0.0801(4) 0.1120(10) Uani d . 1 . . C
C29 0.0318(5) 0.1819(5) 0.0536(5) 0.086(2) Uani d PDU 0.721(7) A 1 C
C30 -0.1604(5) 0.1046(5) -0.0381(5) 0.107(2) Uani d PDU 0.721(7) A 1 C
C31 -0.0068(6) 0.1217(8) -0.1530(5) 0.133(3) Uani d PDU 0.721(7) A 1 C
C29' -0.0570(10) 0.1304(11) 0.0510(10) 0.084(5) Uani d PDU 0.279(7) A 2 C
C30' 0.0720(10) 0.2256(15) -0.043(2) 0.136(7) Uani d PDU 0.279(7) A 2 C
C31' -0.100(2) 0.094(2) -0.1560(10) 0.160(10) Uani d PDU 0.279(7) A 2 C
H3o 0.232(3) 0.200(3) 0.2830(10) 0.080(10) Uiso d D 1 . . H
H1n1 0.075(2) 0.317(2) 0.3110(10) 0.070(10) Uiso d D 1 . . H
H1n2 0.062(2) 0.394(2) 0.4280(10) 0.050(10) Uiso d D 1 . . H
H11 0.0635 -0.2856 0.4072 0.074 Uiso calc R 1 . . H
H12 0.1495 -0.4290 0.2602 0.083 Uiso calc R 1 . . H
H13 0.3143 -0.3755 0.1946 0.079 Uiso calc R 1 . . H
H14 0.3935 -0.1734 0.2722 0.059 Uiso calc R 1 . . H
H19 0.5884 0.0197 0.2905 0.053 Uiso calc R 1 . . H
H20 0.7571 0.0726 0.2280 0.063 Uiso calc R 1 . . H
H21 0.8359 0.2739 0.3043 0.070 Uiso calc R 1 . . H
H22 0.7497 0.4248 0.4456 0.063 Uiso calc R 1 . . H
H26 0.4255 0.3207 0.2343 0.091 Uiso calc R 1 . . H
H27a 0.3547 0.0737 -0.0154 0.141 Uiso calc R 1 . . H
H27b 0.4779 0.0740 -0.0589 0.141 Uiso calc R 1 . . H
H27c 0.3831 0.1547 -0.0864 0.141 Uiso calc R 1 . . H
H28a 0.5817 0.3566 0.1561 0.168 Uiso calc R 1 . . H
H28b 0.5548 0.3283 0.0225 0.168 Uiso calc R 1 . . H
H28c 0.6246 0.2371 0.0639 0.168 Uiso calc R 1 . . H
H29 0.1081 0.2058 0.0486 0.103 Uiso calc PR 0.721(7) A 1 H
H30a -0.1720 0.1221 0.0417 0.160 Uiso calc PR 0.721(7) A 1 H
H30b -0.1780 0.0180 -0.0835 0.160 Uiso calc PR 0.721(7) A 1 H
H30c -0.2109 0.1515 -0.0684 0.160 Uiso calc PR 0.721(7) A 1 H
H31a -0.0379 0.1829 -0.1790 0.200 Uiso calc PR 0.721(7) A 1 H
H31b -0.0331 0.0407 -0.2092 0.200 Uiso calc PR 0.721(7) A 1 H
H31c 0.0768 0.1311 -0.1445 0.200 Uiso calc PR 0.721(7) A 1 H
H29' -0.1231 0.0839 0.0529 0.101 Uiso calc PR 0.279(7) A 2 H
H30d 0.1111 0.2684 0.0341 0.204 Uiso calc PR 0.279(7) A 2 H
H30e 0.0472 0.2846 -0.0752 0.204 Uiso calc PR 0.279(7) A 2 H
H30f 0.1246 0.1731 -0.0917 0.204 Uiso calc PR 0.279(7) A 2 H
H31d -0.0651 0.0224 -0.2053 0.241 Uiso calc PR 0.279(7) A 2 H
H31e -0.1086 0.1513 -0.1937 0.241 Uiso calc PR 0.279(7) A 2 H
H31f -0.1757 0.0689 -0.1421 0.241 Uiso calc PR 0.279(7) A 2 H

loop_
_atom_site_aniso_label
_atom_site_aniso_U_11
_atom_site_aniso_U_22
_atom_site_aniso_U_33
_atom_site_aniso_U_12
_atom_site_aniso_U_13
_atom_site_aniso_U_23
Cl1 0.0842(5) 0.0705(5) 0.0629(5) 0.0342(4) 0.0277(4) 0.0085(4)
Cl2 0.1135(7) 0.0960(6) 0.0367(4) 0.0358(5) 0.0131(4) 0.0180(4)
O1 0.0400(10) 0.0450(10) 0.0630(10) 0.0110(10) 0.0090(10) 0.0250(10)
O2 0.0560(10) 0.0700(10) 0.0470(10) 0.0240(10) 0.0070(10) 0.0290(10)
O3 0.0640(10) 0.0530(10) 0.0380(10) 0.0120(10) 0.0100(10) 0.0170(10)
O4 0.0530(10) 0.0620(10) 0.0650(10) 0.0060(10) 0.0300(10) 0.0250(10)
O5 0.0410(10) 0.0470(10) 0.0650(10) -0.0020(10) 0.0120(10) 0.0250(10)
O6 0.0360(10) 0.0310(10) 0.0470(10) -0.0010(10) 0.0130(10) 0.0100(10)
O7 0.0430(10) 0.0360(10) 0.0590(10) -0.0020(10) 0.0150(10) 0.0130(10)
O8 0.0580(10) 0.0390(10) 0.0580(10) 0.0000(10) 0.0190(10) -0.0010(10)
O9 0.102(2) 0.135(2) 0.0620(10) -0.020(2) 0.0110(10) 0.035(2)
O10 0.112(3) 0.093(4) 0.036(2) 0.020(2) 0.010(3) 0.014(2)
O10' 0.24(3) 0.18(2) 0.10(2) 0.020(10) 0.080(10) 0.020(10)
N1 0.0530(10) 0.060(2) 0.051(2) 0.0110(10) -0.0030(10) 0.0250(10)
N2 0.073(2) 0.069(2) 0.0470(10) -0.0010(10) 0.0110(10) 0.0180(10)
N3 0.068(4) 0.085(4) 0.054(4) 0.005(3) 0.014(3) 0.030(3)
N3' 0.063(9) 0.090(10) 0.040(10) 0.003(7) -0.011(7) 0.014(7)
C1 0.0390(10) 0.0360(10) 0.0430(10) 0.0000(10) 0.0040(10) 0.0180(10)
C2 0.0310(10) 0.0330(10) 0.0390(10) 0.0020(10) 0.0050(10) 0.0160(10)
C3 0.0330(10) 0.0330(10) 0.0490(10) -0.0010(10) 0.0070(10) 0.0170(10)
C4 0.0450(10) 0.0390(10) 0.0460(10) 0.0040(10) 0.0150(10) 0.0100(10)
C5 0.053(2) 0.052(2) 0.0350(10) 0.0060(10) 0.0110(10) 0.0140(10)
C6 0.0390(10) 0.0460(10) 0.0390(10) 0.0040(10) 0.0070(10) 0.0190(10)
C7 0.0310(10) 0.0350(10) 0.0370(10) 0.0050(10) 0.0090(10) 0.0150(10)
C8 0.0320(10) 0.0350(10) 0.0410(10) 0.0020(10) 0.0050(10) 0.0180(10)
C9 0.0380(10) 0.0460(10) 0.053(2) 0.0030(10) 0.0080(10) 0.0270(10)
C10 0.0360(10) 0.0430(10) 0.060(2) -0.0020(10) -0.0020(10) 0.0250(10)
C11 0.049(2) 0.047(2) 0.090(2) -0.0110(10) -0.002(2) 0.031(2)
C12 0.062(2) 0.037(2) 0.094(2) -0.0130(10) -0.010(2) 0.016(2)
C13 0.066(2) 0.039(2) 0.073(2) 0.0000(10) -0.002(2) 0.0040(10)
C14 0.0450(10) 0.0410(10) 0.056(2) 0.0010(10) 0.0020(10) 0.0110(10)
C15 0.0350(10) 0.0350(10) 0.0480(10) 0.0010(10) -0.0010(10) 0.0170(10)
C16 0.0310(10) 0.038(3) 0.0410(10) 0.0010(10) 0.0040(10) 0.0190(10)
C17 0.0320(10) 0.0320(10) 0.0390(10) 0.0000(10) 0.0040(10) 0.0150(10)
C18 0.0310(10) 0.0390(10) 0.0410(10) 0.0010(10) 0.0060(10) 0.0180(10)
C19 0.0440(10) 0.0470(10) 0.0410(10) 0.0030(10) 0.0130(10) 0.0150(10)
C20 0.048(2) 0.059(2) 0.050(2) 0.0090(10) 0.0210(10) 0.0170(10)
C21 0.043(2) 0.072(2) 0.065(2) -0.0020(10) 0.0190(10) 0.031(2)
C22 0.0430(10) 0.052(2) 0.066(2) -0.0050(10) 0.0130(10) 0.0270(10)
C23 0.0360(10) 0.0390(10) 0.0470(10) 0.0030(10) 0.0080(10) 0.0180(10)
C24 0.0370(10) 0.0390(10) 0.0450(10) 0.0040(10) 0.0060(10) 0.0150(10)
C25 0.0320(10) 0.0320(10) 0.0370(10) 0.0030(10) 0.0050(10) 0.0130(10)
C26 0.071(2) 0.095(2) 0.050(2) -0.0140(10) 0.006(2) 0.017(2)
C27 0.137(3) 0.084(2) 0.051(2) 0.006(2) 0.008(2) 0.014(2)
C28 0.088(3) 0.120(3) 0.106(3) -0.019(2) 0.035(2) 0.016(3)
C29 0.093(4) 0.098(4) 0.075(4) 0.013(3) 0.015(3) 0.041(4)
C30 0.087(4) 0.126(5) 0.097(4) -0.010(3) 0.014(3) 0.033(4)
C31 0.123(6) 0.223(9) 0.068(4) 0.028(6) 0.024(4) 0.069(5)
C29' 0.090(10) 0.069(8) 0.090(10) 0.020(7) 0.018(9) 0.030(8)
C30' 0.110(10) 0.130(10) 0.16(2) -0.030(10) 0.020(10) 0.050(10)
C31' 0.18(2) 0.18(2) 0.110(10) -0.02(2) -0.07(2) 0.060(10)

loop_
_atom_type_symbol
_atom_type_description
_atom_type_scat_dispersion_real
_atom_type_scat_dispersion_imag
_atom_type_scat_source
C C 0.0033 0.0016 'International Tables Vol C Tables 4.2.6.8 and 6.1.1.4'
H H 0.0000 0.0000 'International Tables Vol C Tables 4.2.6.8 and 6.1.1.4'
N N 0.0061 0.0033 'International Tables Vol C Tables 4.2.6.8 and 6.1.1.4'
O O 0.0106 0.0060 'International Tables Vol C Tables 4.2.6.8 and 6.1.1.4'
Cl Cl 0.1484 0.1585 'International Tables Vol C Tables 4.2.6.8 and 6.1.1.4'

loop_
_geom_angle_atom_site_label_1
_geom_angle_atom_site_label_2
_geom_angle_atom_site_label_3
_geom_angle
_geom_angle_publ_flag
C9 O5 C10 121.9(2) yes
C16 O6 C17 117.4(2) yes
C23 O7 C24 121.6(2) yes
C26 N2 C27 120.4(3) no
C26 N2 C28 121.9(3) no
C27 N2 C28 117.6(3) no
C29 N3 C30 120.5(5) no
C29 N3 C31 119.2(6) no
C30 N3 C31 120.4(6) no
C29' N3' C30' 130(2) no
C29' N3' C31' 116.0(10) no
C30' N3' C31' 114.0(10) no
O3 C1 N1 117.9(2) yes
O3 C1 C2 117.7(2) yes
N1 C1 C2 124.4(2) yes
C1 C2 C3 119.3(2) yes
C1 C2 C7 117.8(2) yes
C3 C2 C7 123.0(2) yes
O1 C3 C2 125.5(2) yes
O1 C3 C4 116.8(2) yes
C2 C3 C4 117.7(2) yes
C3 C4 C5 123.8(2) yes
Cl1 C4 C3 115.0(2) yes
Cl1 C4 C5 121.2(2) yes
C4 C5 C6 122.0(2) yes
Cl2 C5 C4 123.0(2) yes
Cl2 C5 C6 115.0(2) yes
O2 C6 C5 121.9(2) yes
O2 C6 C7 119.1(2) yes
C5 C6 C7 119.1(2) yes
C2 C7 C8 111.0(2) yes
C2 C7 C25 111.2(2) yes
C8 C7 C25 106.9(2) yes
C6 C7 C25 106.5(2) yes
C2 C7 C6 114.5(2) yes
C6 C7 C8 106.4(2) yes
C7 C8 C9 116.4(2) yes
C7 C8 C16 124.0(2) yes
C9 C8 C16 119.6(2) yes
O4 C9 O5 117.7(2) yes
O4 C9 C8 124.8(2) yes
O5 C9 C8 117.5(2) yes
O5 C10 C11 116.8(2) yes
O5 C10 C15 121.9(2) yes
C11 C10 C15 121.3(2) no
C10 C11 C12 118.3(3) no
C11 C12 C13 121.6(3) no
C12 C13 C14 120.1(3) no
C13 C14 C15 119.5(2) no
C10 C15 C14 119.2(2) no
C10 C15 C16 116.2(2) yes
C14 C15 C16 124.6(2) yes
O6 C16 C8 123.6(2) yes
O6 C16 C15 113.8(2) yes
C8 C16 C15 122.6(2) yes
O6 C17 C18 114.0(2) yes
O6 C17 C25 123.6(2) yes
C18 C17 C25 122.4(2) yes
C17 C18 C19 124.3(2) yes
C17 C18 C23 116.7(2) yes
C19 C18 C23 119.0(2) no
C18 C19 C20 119.3(2) no
C19 C20 C21 120.4(2) no
C20 C21 C22 120.9(2) no
C21 C22 C23 118.9(2) no
O7 C23 C18 121.6(2) yes
O7 C23 C22 116.9(2) yes
C18 C23 C22 121.5(2) no
O7 C24 O8 117.0(2) yes
O7 C24 C25 118.2(2) yes
O8 C24 C25 124.8(2) yes
C7 C25 C17 123.6(2) yes
C7 C25 C24 117.1(2) yes
C24 C25 C17 119.3(2) yes
O9 C26 N2 122.7(3) no
O10' C29' N3' 102(2) no
C1 O3 H3o 115(2) no
C1 N1 H1n1 124(2) no
C1 N1 H1n2 118(2) no
H1n1 N1 H1n2 114(2) no
C12 C11 H11 120.9 no
C10 C11 H11 120.9 no
C11 C12 H12 119.2 no
C13 C12 H12 119.2 no
C14 C13 H13 120.0 no
C12 C13 H13 120.0 no
C13 C14 H14 120.2 no
C15 C14 H14 120.2 no
C20 C19 H19 120.4 no
C18 C19 H19 120.4 no
C21 C20 H20 119.8 no
C19 C20 H20 119.8 no
C22 C21 H21 119.6 no
C20 C21 H21 119.6 no
C21 C22 H22 120.5 no
C23 C22 H22 120.5 no
O9 C26 H26 118.7 no
N2 C26 H26 118.7 no
N2 C27 H27a 109.5 no
N2 C27 H27b 109.5 no
H27a C27 H27b 109.5 no
N2 C27 H27c 109.5 no
H27a C27 H27c 109.5 no
H27b C27 H27c 109.5 no
N2 C28 H28a 109.5 no
N2 C28 H28b 109.5 no
H28a C28 H28b 109.5 no
N2 C28 H28c 109.5 no
H28a C28 H28c 109.5 no
H28b C28 H28c 109.5 no
O10 C29 N3 120.9(7) no
O10 C29 H29 119.6 no
N3 C29 H29 119.6 no
O10' C29' H29' 128.9 no
N3' C29' H29' 128.9 no
N3' C30' H30d 109.5 no
N3' C30' H30e 109.5 no
H30d C30' H30e 109.5 no
N3' C30' H30f 109.5 no
H30d C30' H30f 109.5 no
H30e C30' H30f 109.5 no
N3' C31' H31d 109.5 no
N3' C31' H31e 109.5 no
H31d C31' H31e 109.5 no
N3' C31' H31f 109.5 no
H31d C31' H31f 109.5 no
H31e C31' H31f 109.5 no

loop_
_geom_bond_atom_site_label_1
_geom_bond_atom_site_label_2
_geom_bond_distance
_geom_bond_publ_flag
Cl1 C4 1.705(2) yes
Cl2 C5 1.716(2) yes
O1 C3 1.248(2) yes
O2 C6 1.206(3) yes
O3 C1 1.321(3) yes
O4 C9 1.199(3) yes
O5 C9 1.372(3) yes
O5 C10 1.373(3) yes
O6 C16 1.370(2) yes
O6 C17 1.368(2) yes
O7 C23 1.375(3) yes
O7 C24 1.372(3) yes
O8 C24 1.201(3) yes
O9 C26 1.239(3) no
O10 C29 1.280(10) no
O10' C29' 1.290(10) no
N1 C1 1.310(3) yes
N2 C26 1.299(4) no
N2 C27 1.434(4) no
N2 C28 1.435(4) no
N3 C29 1.359(6) no
N3 C30 1.384(6) no
N3 C31 1.413(6) no
N3' C29' 1.350(8) no
N3' C30' 1.361(8) no
N3' C31' 1.54(2) no
C1 C2 1.414(3) yes
C2 C3 1.407(3) yes
C2 C7 1.526(3) yes
C3 C4 1.500(3) yes
C4 C5 1.326(3) yes
C5 C6 1.471(3) yes
C6 C7 1.545(3) yes
C7 C25 1.523(3) yes
C7 C8 1.524(3) yes
C8 C9 1.450(3) yes
C8 C16 1.336(3) no
C10 C11 1.388(3) no
C10 C15 1.384(3) no
C11 C12 1.366(4) no
C12 C13 1.378(4) no
C13 C14 1.377(3) no
C14 C15 1.394(3) no
C15 C16 1.438(3) no
C17 C18 1.435(3) yes
C17 C25 1.343(3) yes
C18 C19 1.398(3) no
C18 C23 1.382(3) no
C19 C20 1.380(3) no
C20 C21 1.379(4) no
C21 C22 1.370(3) no
C22 C23 1.377(3) no
C24 C25 1.443(3) yes
O3 H3o 0.840(10) no
N1 H1n1 0.840(10) no
N1 H1n2 0.850(10) no
C11 H11 0.93 no
C12 H12 0.93 no
C13 H13 0.93 no
C14 H14 0.93 no
C19 H19 0.93 no
C20 H20 0.93 no
C21 H21 0.93 no
C22 H22 0.93 no
C26 H26 0.93 no
C27 H27a 0.96 no
C27 H27b 0.96 no
C27 H27c 0.96 no
C28 H28a 0.96 no
C28 H28b 0.96 no
C28 H28c 0.96 no
C29 H29 0.93 no
C30 H30a 0.96 no
C30 H30b 0.96 no
C30 H30c 0.96 no
C31 H31a 0.96 no
C31 H31b 0.96 no
C31 H31c 0.96 no
C29' H29' 0.93 no
C30' H30d 0.96 no
C30' H30e 0.96 no
C30' H30f 0.96 no
C31' H31d 0.96 no
C31' H31e 0.96 no
C31' H31f 0.96 no

loop_
_geom_hbond_atom_site_label_D
_geom_hbond_atom_site_label_H
_geom_hbond_atom_site_label_A
_geom_hbond_site_symmetry_A
_geom_hbond_distance_DH
_geom_hbond_distance_HA
_geom_hbond_distance_DA
_geom_hbond_angle_DHA
_geom_hbond_publ_flag
O3 H3o O9 . 0.840(10) 1.77(2) 2.553(3) 154(3) yes
N1 H1n1 O10 . 0.840(10) 2.050(10) 2.845(5) 158(3) yes
N1 H1n1 O10' . 0.840(10) 2.17(2) 2.96(2) 159(3) yes
N1 H1n2 O1 2_566 0.850(10) 2.39(2) 3.008(3) 130(2) yes

loop_
_geom_torsion_atom_site_label_1
_geom_torsion_atom_site_label_2
_geom_torsion_atom_site_label_3
_geom_torsion_atom_site_label_4
_geom_torsion
_geom_torsion_publ_flag
N1 C1 C2 C3 2.5(3) no
O3 C1 C2 C3 -178.3(2) no
N1 C1 C2 C7 -177.8(2) no
O3 C1 C2 C7 1.5(3) no
C1 C2 C3 O1 -0.4(3) no
C7 C2 C3 O1 179.8(2) no
C1 C2 C3 C4 -179.6(2) no
C7 C2 C3 C4 0.6(3) no
O1 C3 C4 C5 -179.9(2) no
C2 C3 C4 C5 -0.6(3) no
O1 C3 C4 Cl1 -0.2(3) no
C2 C3 C4 Cl1 179.1(2) no
C3 C4 C5 C6 -0.1(4) no
Cl1 C4 C5 C6 -179.8(2) no
C3 C4 C5 Cl2 -179.9(2) no
Cl1 C4 C5 Cl2 0.4(3) no
C4 C5 C6 O2 -179.0(2) no
Cl2 C5 C6 O2 0.8(3) no
C4 C5 C6 C7 0.8(3) no
Cl2 C5 C6 C7 -179.4(2) no
C3 C2 C7 C25 -120.7(2) no
C1 C2 C7 C25 59.5(2) no
C3 C2 C7 C8 120.5(2) no
C1 C2 C7 C8 -59.3(2) no
C3 C2 C7 C6 0.0(3) no
C1 C2 C7 C6 -179.7(2) no
O2 C6 C7 C25 -57.6(3) no
C5 C6 C7 C25 122.6(2) no
O2 C6 C7 C8 56.1(3) no
C5 C6 C7 C8 -123.7(2) no
O2 C6 C7 C2 179.1(2) no
C5 C6 C7 C2 -0.8(3) no
C25 C7 C8 C16 -9.9(3) no
C2 C7 C8 C16 111.4(2) no
C6 C7 C8 C16 -123.4(2) no
C25 C7 C8 C9 170.6(2) no
C2 C7 C8 C9 -68.0(2) no
C6 C7 C8 C9 57.1(2) no
C10 O5 C9 O4 -175.6(2) no
C10 O5 C9 C8 4.0(3) no
C16 C8 C9 O4 173.2(2) no
C7 C8 C9 O4 -7.3(3) no
C16 C8 C9 O5 -6.3(3) no
C7 C8 C9 O5 173.1(2) no
C9 O5 C10 C15 -0.2(3) no
C9 O5 C10 C11 178.7(2) no
O5 C10 C11 C12 -179.1(2) no
C15 C10 C11 C12 -0.2(4) no
C10 C11 C12 C13 0.6(4) no
C11 C12 C13 C14 -1.0(5) no
C12 C13 C14 C15 0.8(4) no
O5 C10 C15 C14 178.8(2) no
C11 C10 C15 C14 0.0(4) no
O5 C10 C15 C16 -1.4(3) no
C11 C10 C15 C16 179.8(2) no
C13 C14 C15 C10 -0.3(4) no
C13 C14 C15 C16 179.9(2) no
C9 C8 C16 O6 -176.6(2) no
C7 C8 C16 O6 3.9(3) no
C9 C8 C16 C15 5.0(3) no
C7 C8 C16 C15 -174.4(2) no
C17 O6 C16 C8 3.7(3) no
C17 O6 C16 C15 -177.8(2) no
C10 C15 C16 C8 -1.2(3) no
C14 C15 C16 C8 178.6(2) no
C10 C15 C16 O6 -179.7(2) no
C14 C15 C16 O6 0.1(3) no
C16 O6 C17 C25 -3.6(3) no
C16 O6 C17 C18 176.8(2) no
C25 C17 C18 C23 -1.2(3) no
O6 C17 C18 C23 178.4(2) no
C25 C17 C18 C19 178.4(2) no
O6 C17 C18 C19 -1.9(3) no
C23 C18 C19 C20 -0.8(3) no
C17 C18 C19 C20 179.6(2) no
C18 C19 C20 C21 -0.3(4) no
C19 C20 C21 C22 0.6(4) no
C20 C21 C22 C23 0.2(4) no
C24 O7 C23 C22 -178.5(2) no
C24 O7 C23 C18 0.3(3) no
C21 C22 C23 O7 177.6(2) no
C21 C22 C23 C18 -1.2(4) no
C19 C18 C23 O7 -177.2(2) no
C17 C18 C23 O7 2.4(3) no
C19 C18 C23 C22 1.5(3) no
C17 C18 C23 C22 -178.8(2) no
C23 O7 C24 O8 175.2(2) no
C23 O7 C24 C25 -4.2(3) no
O6 C17 C25 C24 177.8(2) no
C18 C17 C25 C24 -2.6(3) no
O6 C17 C25 C7 -4.1(3) no
C18 C17 C25 C7 175.5(2) no
O8 C24 C25 C17 -174.1(2) no
O7 C24 C25 C17 5.3(3) no
O8 C24 C25 C7 7.7(3) no
O7 C24 C25 C7 -172.9(2) no
C8 C7 C25 C17 10.0(3) no
C2 C7 C25 C17 -111.2(2) no
C6 C7 C25 C17 123.4(2) no
C8 C7 C25 C24 -171.9(2) no
C2 C7 C25 C24 66.9(2) no
C6 C7 C25 C24 -58.5(2) no
C27 N2 C26 O9 -1.5(5) no
C28 N2 C26 O9 176.4(3) no
C30 N3 C29 O10 2.1(9) no
C31 N3 C29 O10 -176.9(6) no
C30' N3' C29' O10' -2(2) no
C31' N3' C29' O10' 177.0(10) no
